data_4116161
loop_
_publ_author_name
'David A. Evans'
'Tomislav Rovis'
'Marisa C. Kozlowski'
'C. Wade Downey'
'Jason S. Tedrow'

_publ_section_title
;
 Enantioselective Lewis Acid Catalyzed Michael Reactions of Alkylidene
 Malonates. Catalysis by C2-Symmetric Bis(oxazoline) Copper(II) Complexes
 in the Synthesis of Chiral, Differentiated Glutarate Esters
;
_journal_name_full 'Journal of the American Chemical Society'
_journal_page_first 9134
_journal_page_last 9142
_journal_paper_doi 10.1021/ja002246+
_journal_volume 122
_journal_year 2000
_chemical_formula_sum 'C25 H40 Cl2 Cu F12 N2 O6 Sb2'
_chemical_formula_weight 1070.53
_chemical_name_systematic
;

 ?

;
_space_group_IT_number 4
_symmetry_cell_setting monoclinic
_symmetry_space_group_name_Hall 'P 2yb'
_symmetry_space_group_name_H-M 'P 1 21 1'
_atom_sites_solution_hydrogens geom
_atom_sites_solution_primary direct
_atom_sites_solution_secondary difmap
_audit_creation_method SHELXL-97
_cell_angle_alpha 90.00
_cell_angle_beta 112.2890(10)
_cell_angle_gamma 90.00
_cell_formula_units_Z 2
_cell_length_a 13.8276(7)
_cell_length_b 10.7023(5)
_cell_length_c 14.6248(7)
_cell_measurement_temperature 213(2)
_cell_volume 2002.57(17)
_computing_cell_refinement 'Bruker SMART'
_computing_data_collection 'Bruker SMART'
_computing_data_reduction 'Bruker SHELXTL'
_computing_molecular_graphics 'Bruker SHELXTL'
_computing_publication_material 'Bruker SHELXTL'
_computing_structure_refinement 'SHELXL-97 (Sheldrick, 1997)'
_computing_structure_solution 'SHELXS-97 (Sheldrick, 1990)'
_diffrn_ambient_temperature 213(2)
_diffrn_measured_fraction_theta_full 0.978
_diffrn_measured_fraction_theta_max 0.978
_diffrn_measurement_device_type 'CCD area detector'
_diffrn_measurement_method 'phi and omega scans'
_diffrn_radiation_monochromator graphite
_diffrn_radiation_source 'fine-focus sealed tube'
_diffrn_radiation_type MoK\a
_diffrn_radiation_wavelength 0.71073
_diffrn_reflns_av_R_equivalents 0.0784
_diffrn_reflns_av_sigmaI/netI 0.1114
_diffrn_reflns_limit_h_max 18
_diffrn_reflns_limit_h_min -18
_diffrn_reflns_limit_k_max 14
_diffrn_reflns_limit_k_min -13
_diffrn_reflns_limit_l_max 17
_diffrn_reflns_limit_l_min -19
_diffrn_reflns_number 13634
_diffrn_reflns_theta_full 28.30
_diffrn_reflns_theta_max 28.30
_diffrn_reflns_theta_min 1.50
_exptl_absorpt_coefficient_mu 2.091
_exptl_absorpt_correction_type none
_exptl_crystal_colour blue
_exptl_crystal_density_diffrn 1.775
_exptl_crystal_description prism
_exptl_crystal_F_000 1050
_exptl_crystal_size_max 0.3
_exptl_crystal_size_mid 0.3
_exptl_crystal_size_min 1.4
_refine_diff_density_max 0.859
_refine_diff_density_min -0.705
_refine_diff_density_rms 0.136
_refine_ls_abs_structure_details 'Flack H D (1983), Acta Cryst. A39, 876-881'
_refine_ls_abs_structure_Flack -0.03(5)
_refine_ls_extinction_method none
_refine_ls_goodness_of_fit_ref 0.976
_refine_ls_hydrogen_treatment mixed
_refine_ls_matrix_type full
_refine_ls_number_parameters 451
_refine_ls_number_reflns 8760
_refine_ls_number_restraints 1
_refine_ls_restrained_S_all 0.976
_refine_ls_R_factor_all 0.1357
_refine_ls_R_factor_gt 0.0665
_refine_ls_shift/su_max 0.055
_refine_ls_shift/su_mean 0.002
_refine_ls_structure_factor_coef Fsqd
_refine_ls_weighting_details 'calc w=1/[\s^2^(Fo^2^)+(0.1311P)^2^+4.0788P] where P=(Fo^2^+2Fc^2^)/3'
_refine_ls_weighting_scheme calc
_refine_ls_wR_factor_gt 0.1681
_refine_ls_wR_factor_ref 0.2422
_reflns_number_gt 4938
_reflns_number_total 8760
_reflns_threshold_expression >2sigma(I)
_cod_data_source_file ja0022462B_2.cif
_cod_data_source_block test
_cod_database_code 4116161

loop_
_symmetry_equiv_pos_as_xyz
'x, y, z'
'-x, y+1/2, -z'

loop_
_atom_site_label
_atom_site_type_symbol
_atom_site_fract_x
_atom_site_fract_y
_atom_site_fract_z
_atom_site_U_iso_or_equiv
_atom_site_adp_type
_atom_site_occupancy
_atom_site_symmetry_multiplicity
_atom_site_calc_flag
_atom_site_refinement_flags
Sb1 Sb 0.01110(9) 0.98270(9) 0.21262(8) 0.0597(3) Uani 1 1 d .
Cu1 Cu 0.79416(14) 0.64197(15) 0.16152(11) 0.0475(4) Uani 1 1 d .
N1 N 0.9157(10) 0.5464(9) 0.2399(8) 0.042(3) Uani 1 1 d .
O2 O 0.8543(8) 0.8049(9) 0.4254(6) 0.053(2) Uani 1 1 d .
N2 N 0.7852(10) 0.7268(10) 0.2777(9) 0.048(3) Uani 1 1 d .
O5 O 0.7020(9) 0.7678(10) 0.0740(7) 0.061(3) Uani 1 1 d .
F9 F 0.5593(10) 0.3414(15) 0.2546(10) 0.108(4) Uani 1 1 d .
F8 F 0.7489(11) 0.2447(11) 0.1447(10) 0.094(4) Uani 1 1 d .
F6 F 0.0852(10) 0.9298(14) 0.1377(9) 0.107(4) Uani 1 1 d .
F5 F -0.0652(11) 1.0336(13) 0.2861(9) 0.105(4) Uani 1 1 d .
O4 O 0.7659(9) 0.5382(9) 0.0464(7) 0.057(3) Uani 1 1 d .
C25 C 0.6893(12) 0.7815(18) -0.0168(11) 0.062(4) Uani 1 1 d .
O1 O 1.0133(9) 0.4390(10) 0.3748(7) 0.061(3) Uani 1 1 d .
F4 F 0.0715(18) 0.8643(13) 0.3058(11) 0.156(8) Uani 1 1 d .
F3 F -0.0579(16) 1.1087(17) 0.1258(10) 0.146(7) Uani 1 1 d .
F2 F 0.1149(11) 1.0951(13) 0.2852(13) 0.113(5) Uani 1 1 d .
C9 C 0.9528(12) 0.5361(11) 0.3320(11) 0.046(3) Uani 1 1 d .
C10 C 0.9343(11) 0.6180(12) 0.4068(9) 0.044(3) Uani 1 1 d .
F1 F -0.0895(15) 0.8745(19) 0.1419(18) 0.183(9) Uani 1 1 d .
O3 O 0.7034(9) 0.4728(13) -0.1094(7) 0.071(3) Uani 1 1 d .
C6 C 1.0519(13) 0.5024(15) 0.1673(12) 0.061(4) Uani 1 1 d .
C16 C 0.6068(14) 0.7728(16) 0.2770(13) 0.065(4) Uani 1 1 d .
C23 C 0.7243(13) 0.5605(17) -0.0430(11) 0.063(4) Uani 1 1 d .
O6 O 0.6614(11) 0.8940(12) -0.0568(9) 0.085(4) Uani 1 1 d .
C11 C 0.8955(16) 0.5411(13) 0.4723(12) 0.063(4) Uani 1 1 d .
H11A H 0.8265 0.5088 0.4337 0.094 Uiso 1 1 calc R
H11B H 0.8921 0.5929 0.5254 0.094 Uiso 1 1 calc R
H11C H 0.9431 0.4720 0.5000 0.094 Uiso 1 1 calc R
C15 C 0.7125(11) 0.8310(13) 0.2773(10) 0.049(4) Uani 1 1 d .
H15A H 0.6991 0.8864 0.2196 0.059 Uiso 1 1 calc R
C7 C 0.9670(12) 0.4449(12) 0.2015(10) 0.047(3) Uani 1 1 d .
H7A H 0.9135 0.4008 0.1456 0.056 Uiso 1 1 calc R
C18 C 0.5511(15) 0.7058(19) 0.1794(16) 0.080(6) Uani 1 1 d .
H18A H 0.5938 0.6366 0.1737 0.121 Uiso 1 1 calc R
H18B H 0.5396 0.7636 0.1252 0.121 Uiso 1 1 calc R
H18C H 0.4844 0.6743 0.1770 0.121 Uiso 1 1 calc R
C22 C 0.7386(16) 0.3483(16) -0.0720(13) 0.071(5) Uani 1 1 d .
H22A H 0.7206 0.2901 -0.1267 0.107 Uiso 1 1 calc R
H22B H 0.7050 0.3228 -0.0276 0.107 Uiso 1 1 calc R
H22C H 0.8138 0.3490 -0.0365 0.107 Uiso 1 1 calc R
C2 C 1.0057(17) 0.5954(13) 0.0848(13) 0.071(5) Uani 1 1 d .
H2A H 1.0608 0.6297 0.0664 0.106 Uiso 1 1 calc R
H2B H 0.9724 0.6624 0.1067 0.106 Uiso 1 1 calc R
H2C H 0.9543 0.5541 0.0282 0.106 Uiso 1 1 calc R
C24 C 0.6924(12) 0.6884(19) -0.0842(11) 0.063(5) Uani 1 1 d .
C13 C 0.8564(11) 0.7182(11) 0.3621(9) 0.038(3) Uani 1 1 d .
C1 C 1.1413(17) 0.558(2) 0.2561(19) 0.090(6) Uani 1 1 d .
H1A H 1.1913 0.5982 0.2336 0.135 Uiso 1 1 calc R
H1B H 1.1757 0.4926 0.3026 0.135 Uiso 1 1 calc R
H1C H 1.1133 0.6199 0.2882 0.135 Uiso 1 1 calc R
C17 C 0.6238(16) 0.690(2) 0.3634(17) 0.089(6) Uani 1 1 d .
H17A H 0.6654 0.6184 0.3600 0.134 Uiso 1 1 calc R
H17B H 0.5569 0.6616 0.3626 0.134 Uiso 1 1 calc R
H17C H 0.6604 0.7358 0.4239 0.134 Uiso 1 1 calc R
C27 C 0.6612(15) 0.717(2) -0.1819(11) 0.081(6) Uani 1 1 d .
H27A H 0.6374 0.7998 -0.1968 0.097 Uiso 1 1 calc R
C14 C 0.7757(13) 0.8981(15) 0.3730(12) 0.061(4) Uani 1 1 d .
H14A H 0.8082 0.9741 0.3603 0.074 Uiso 1 1 calc R
H14B H 0.7322 0.9200 0.4101 0.074 Uiso 1 1 calc R
C12 C 1.0419(12) 0.6776(14) 0.4712(12) 0.059(4) Uani 1 1 d .
H12A H 1.0337 0.7291 0.5224 0.088 Uiso 1 1 calc R
H12B H 1.0665 0.7288 0.4297 0.088 Uiso 1 1 calc R
H12C H 1.0922 0.6119 0.5015 0.088 Uiso 1 1 calc R
C8 C 1.0058(15) 0.3598(15) 0.2924(12) 0.067(5) Uani 1 1 d .
H8A H 0.9563 0.2914 0.2853 0.081 Uiso 1 1 calc R
H8B H 1.0741 0.3242 0.3016 0.081 Uiso 1 1 calc R
C3 C 1.0924(18) 0.388(2) 0.1249(17) 0.090(7) Uani 1 1 d .
H3A H 1.1433 0.4158 0.0985 0.136 Uiso 1 1 calc R
H3B H 1.0341 0.3484 0.0727 0.136 Uiso 1 1 calc R
H3C H 1.1248 0.3275 0.1773 0.136 Uiso 1 1 calc R
C19 C 0.5399(16) 0.8878(19) 0.2818(17) 0.086(6) Uani 1 1 d .
H19A H 0.4731 0.8595 0.2814 0.129 Uiso 1 1 calc R
H19B H 0.5285 0.9412 0.2250 0.129 Uiso 1 1 calc R
H19C H 0.5764 0.9344 0.3419 0.129 Uiso 1 1 calc R
C26 C 0.651(2) 0.990(2) 0.0082(17) 0.123(10) Uani 1 1 d .
H26A H 0.6334 1.0686 -0.0273 0.184 Uiso 1 1 calc R
H26B H 0.7168 0.9990 0.0643 0.184 Uiso 1 1 calc R
H26C H 0.5964 0.9671 0.0313 0.184 Uiso 1 1 calc R
C28 C 0.6574(18) 0.645(4) -0.2692(15) 0.141(13) Uani 1 1 d .
H28A H 0.6283 0.6960 -0.3279 0.211 Uiso 1 1 calc R
H28B H 0.6138 0.5713 -0.2761 0.211 Uiso 1 1 calc R
H28C H 0.7275 0.6187 -0.2607 0.211 Uiso 1 1 calc R
Sb2 Sb 0.65435(9) 0.28712(9) 0.19949(8) 0.0603(3) Uani 1 1 d .
F10 F 0.5613(14) 0.289(4) 0.0840(13) 0.34(3) Uani 1 1 d .
F7 F 0.705(2) 0.4420(16) 0.215(2) 0.213(13) Uani 1 1 d .
F11 F 0.761(2) 0.279(4) 0.3241(13) 0.249(17) Uani 1 1 d .
F12 F 0.649(3) 0.130(3) 0.234(3) 0.31(2) Uani 1 1 d .
Cl1 Cl 0.6261(11) 1.1517(14) 0.5181(10) 0.215(6) Uani 1 1 d .
Cl2 Cl 0.589(2) 1.411(2) 0.523(2) 0.364(13) Uani 1 1 d .
C99 C 0.664(3) 1.315(4) 0.507(3) 0.20(2) Uani 1 1 d .
H99A H 0.7349 1.3292 0.5557 0.242 Uiso 1 1 calc R
H99B H 0.6659 1.3266 0.4411 0.242 Uiso 1 1 calc R

loop_
_atom_site_aniso_label
_atom_site_aniso_U_11
_atom_site_aniso_U_22
_atom_site_aniso_U_33
_atom_site_aniso_U_23
_atom_site_aniso_U_13
_atom_site_aniso_U_12
Sb1 0.0852(8) 0.0446(5) 0.0597(6) 0.0001(5) 0.0392(6) 0.0021(6)
Cu1 0.0635(11) 0.0370(8) 0.0339(8) 0.0004(7) 0.0093(7) 0.0074(8)
N1 0.070(8) 0.024(5) 0.035(6) -0.011(4) 0.021(5) 0.007(5)
O2 0.073(6) 0.037(5) 0.045(5) -0.012(4) 0.019(5) 0.006(5)
N2 0.061(8) 0.032(6) 0.048(7) -0.003(5) 0.018(6) 0.002(5)
O5 0.080(7) 0.040(6) 0.049(6) -0.014(5) 0.007(5) 0.008(5)
F9 0.086(8) 0.147(12) 0.102(8) 0.014(9) 0.047(7) -0.005(8)
F8 0.122(9) 0.070(7) 0.109(9) 0.008(6) 0.066(8) 0.024(7)
F6 0.121(10) 0.127(11) 0.094(8) -0.007(7) 0.067(8) 0.043(8)
F5 0.133(11) 0.134(12) 0.077(7) 0.007(7) 0.071(8) 0.005(8)
O4 0.086(8) 0.041(5) 0.037(5) -0.011(4) 0.014(5) -0.001(5)
C25 0.058(9) 0.066(10) 0.047(8) 0.000(8) 0.004(7) -0.012(9)
O1 0.078(7) 0.048(6) 0.044(5) 0.003(4) 0.008(5) 0.022(5)
F4 0.30(2) 0.080(9) 0.113(11) 0.038(8) 0.105(14) 0.075(12)
F3 0.210(17) 0.141(14) 0.087(9) 0.035(9) 0.055(10) 0.097(14)
F2 0.106(9) 0.084(9) 0.167(13) -0.022(8) 0.071(10) -0.017(7)
C9 0.058(9) 0.020(6) 0.055(9) 0.009(5) 0.016(7) 0.017(6)
C10 0.058(8) 0.037(7) 0.030(6) 0.006(5) 0.010(6) 0.008(6)
F1 0.132(14) 0.141(16) 0.24(2) -0.070(16) 0.035(15) -0.052(12)
O3 0.071(7) 0.091(9) 0.043(5) -0.019(6) 0.014(5) -0.030(7)
C6 0.065(10) 0.050(9) 0.069(10) -0.012(8) 0.028(8) 0.011(8)
C16 0.078(11) 0.047(9) 0.072(10) -0.009(8) 0.032(9) 0.016(9)
C23 0.056(10) 0.081(12) 0.036(8) 0.000(8) -0.002(7) -0.025(9)
O6 0.088(9) 0.066(8) 0.064(7) 0.022(6) -0.013(7) 0.005(7)
C11 0.098(13) 0.038(8) 0.062(9) 0.008(7) 0.040(9) 0.004(8)
C15 0.044(8) 0.043(7) 0.047(8) -0.021(6) 0.002(6) 0.016(6)
C7 0.062(9) 0.032(6) 0.049(7) 0.012(5) 0.025(7) 0.013(6)
C18 0.062(12) 0.069(12) 0.102(15) 0.002(11) 0.022(11) 0.005(9)
C22 0.099(14) 0.056(10) 0.065(10) -0.023(8) 0.039(10) -0.014(10)
C2 0.129(16) 0.029(7) 0.080(11) -0.006(7) 0.067(12) -0.008(9)
C24 0.044(9) 0.098(13) 0.045(9) 0.000(8) 0.013(7) -0.012(8)
C13 0.057(8) 0.026(6) 0.030(6) -0.009(5) 0.015(6) -0.004(5)
C1 0.075(13) 0.073(13) 0.123(17) -0.014(12) 0.040(13) -0.003(11)
C17 0.078(13) 0.105(17) 0.108(16) -0.016(13) 0.060(13) 0.000(12)
C27 0.079(13) 0.111(15) 0.029(8) 0.011(9) -0.006(8) -0.016(11)
C14 0.058(9) 0.048(9) 0.071(10) -0.028(8) 0.017(8) -0.005(7)
C12 0.063(10) 0.048(8) 0.056(9) -0.007(7) 0.011(7) 0.014(7)
C8 0.081(12) 0.047(9) 0.076(11) 0.018(8) 0.031(10) 0.027(8)
C3 0.099(15) 0.085(14) 0.109(16) -0.025(12) 0.064(14) 0.025(12)
C19 0.081(13) 0.078(13) 0.106(15) -0.034(11) 0.043(12) 0.016(11)
C26 0.14(2) 0.077(14) 0.101(16) -0.032(13) -0.005(15) 0.054(16)
C28 0.082(15) 0.27(4) 0.058(12) -0.05(2) 0.014(11) -0.03(2)
Sb2 0.0689(7) 0.0415(5) 0.0760(7) -0.0035(5) 0.0336(6) -0.0051(5)
F10 0.117(13) 0.75(7) 0.114(12) -0.20(3) -0.011(10) 0.15(3)
F7 0.31(3) 0.094(12) 0.37(3) -0.081(16) 0.29(3) -0.075(15)
F11 0.20(2) 0.40(4) 0.108(13) 0.02(2) 0.008(13) 0.18(3)
F12 0.43(5) 0.138(19) 0.54(6) 0.16(3) 0.39(5) 0.07(3)
Cl1 0.219(12) 0.194(12) 0.198(11) 0.053(10) 0.041(9) -0.037(10)
Cl2 0.49(3) 0.30(2) 0.47(3) 0.00(2) 0.38(3) 0.04(3)
C99 0.26(5) 0.25(5) 0.17(3) -0.09(4) 0.16(3) -0.01(4)

loop_
_atom_type_symbol
_atom_type_description
_atom_type_scat_dispersion_real
_atom_type_scat_dispersion_imag
_atom_type_scat_source
C C 0.0033 0.0016 'International Tables Vol C Tables 4.2.6.8 and 6.1.1.4'
H H 0.0000 0.0000 'International Tables Vol C Tables 4.2.6.8 and 6.1.1.4'
N N 0.0061 0.0033 'International Tables Vol C Tables 4.2.6.8 and 6.1.1.4'
O O 0.0106 0.0060 'International Tables Vol C Tables 4.2.6.8 and 6.1.1.4'
F F 0.0171 0.0103 'International Tables Vol C Tables 4.2.6.8 and 6.1.1.4'
Cu Cu 0.3201 1.2651 'International Tables Vol C Tables 4.2.6.8 and 6.1.1.4'
Sb Sb -0.5866 1.5461 'International Tables Vol C Tables 4.2.6.8 and 6.1.1.4'
Cl Cl 0.1484 0.1585 'International Tables Vol C Tables 4.2.6.8 and 6.1.1.4'

loop_
_geom_angle_atom_site_label_1
_geom_angle_atom_site_label_2
_geom_angle_atom_site_label_3
_geom_angle
F1 Sb1 F4 91.0(11)
F1 Sb1 F5 92.1(9)
F4 Sb1 F5 88.3(7)
F1 Sb1 F3 89.4(10)
F4 Sb1 F3 174.0(7)
F5 Sb1 F3 85.7(6)
F1 Sb1 F6 86.7(9)
F4 Sb1 F6 91.8(7)
F5 Sb1 F6 178.9(7)
F3 Sb1 F6 94.2(6)
F1 Sb1 F2 179.7(10)
F4 Sb1 F2 89.3(8)
F5 Sb1 F2 88.0(6)
F3 Sb1 F2 90.3(9)
F6 Sb1 F2 93.2(6)
N1 Cu1 O4 93.2(4)
N1 Cu1 O5 163.1(5)
O4 Cu1 O5 87.6(4)
N1 Cu1 N2 93.3(5)
O4 Cu1 N2 163.6(5)
O5 Cu1 N2 90.5(5)
C9 N1 C7 106.1(11)
C9 N1 Cu1 126.5(9)
C7 N1 Cu1 125.7(8)
C13 O2 C14 108.8(10)
C13 N2 C15 109.4(11)
C13 N2 Cu1 122.1(10)
C15 N2 Cu1 126.9(9)
C25 O5 Cu1 123.8(11)
C23 O4 Cu1 132.2(12)
O5 C25 O6 117.5(16)
O5 C25 C24 127.8(17)
O6 C25 C24 114.4(14)
C9 O1 C8 103.4(10)
N1 C9 O1 120.2(12)
N1 C9 C10 128.4(11)
O1 C9 C10 111.3(12)
C13 C10 C9 113.4(10)
C13 C10 C11 107.6(12)
C9 C10 C11 110.2(11)
C13 C10 C12 109.6(11)
C9 C10 C12 106.9(12)
C11 C10 C12 109.1(12)
C23 O3 C22 115.6(12)
C2 C6 C1 112.3(16)
C2 C6 C7 112.0(14)
C1 C6 C7 110.1(14)
C2 C6 C3 107.9(14)
C1 C6 C3 110.2(16)
C7 C6 C3 104.0(14)
C17 C16 C18 112.1(17)
C17 C16 C19 109.8(16)
C18 C16 C19 108.5(15)
C17 C16 C15 112.5(15)
C18 C16 C15 109.0(14)
C19 C16 C15 104.6(14)
O4 C23 O3 122.2(17)
O4 C23 C24 123.5(15)
O3 C23 C24 114.3(13)
C25 O6 C26 116.1(15)
N2 C15 C14 101.4(11)
N2 C15 C16 108.9(12)
C14 C15 C16 113.3(13)
N1 C7 C8 99.4(11)
N1 C7 C6 110.5(11)
C8 C7 C6 117.0(13)
C27 C24 C25 119.4(19)
C27 C24 C23 123.9(17)
C25 C24 C23 116.6(14)
N2 C13 O2 114.9(12)
N2 C13 C10 130.7(11)
O2 C13 C10 113.8(11)
C24 C27 C28 133(3)
O2 C14 C15 102.4(11)
O1 C8 C7 105.4(11)
F10 Sb2 F12 102(2)
F10 Sb2 F7 103.0(19)
F12 Sb2 F7 155.3(18)
F10 Sb2 F8 88.0(7)
F12 Sb2 F8 90.4(9)
F7 Sb2 F8 88.5(6)
F10 Sb2 F11 176.8(11)
F12 Sb2 F11 77.1(17)
F7 Sb2 F11 78.2(16)
F8 Sb2 F11 89.0(8)
F10 Sb2 F9 91.9(7)
F12 Sb2 F9 93.2(9)
F7 Sb2 F9 87.9(7)
F8 Sb2 F9 176.3(6)
F11 Sb2 F9 91.1(8)
Cl2 C99 Cl1 113(2)

loop_
_geom_bond_atom_site_label_1
_geom_bond_atom_site_label_2
_geom_bond_distance
Sb1 F1 1.804(16)
Sb1 F4 1.815(13)
Sb1 F5 1.850(11)
Sb1 F3 1.849(14)
Sb1 F6 1.850(10)
Sb1 F2 1.865(14)
Cu1 N1 1.930(12)
Cu1 O4 1.929(9)
Cu1 O5 1.959(11)
Cu1 N2 1.971(11)
N1 C9 1.251(18)
N1 C7 1.517(16)
O2 C13 1.319(14)
O2 C14 1.460(19)
N2 C13 1.257(17)
N2 C15 1.500(16)
O5 C25 1.281(18)
F9 Sb2 1.875(13)
F8 Sb2 1.831(11)
O4 C23 1.235(18)
C25 O6 1.33(2)
C25 C24 1.41(2)
O1 C9 1.332(15)
O1 C8 1.444(19)
C9 C10 1.499(19)
C10 C13 1.484(18)
C10 C11 1.51(2)
C10 C12 1.56(2)
O3 C23 1.30(2)
O3 C22 1.45(2)
C6 C2 1.51(2)
C6 C1 1.54(3)
C6 C7 1.57(2)
C6 C3 1.57(2)
C16 C17 1.49(3)
C16 C18 1.52(3)
C16 C19 1.56(2)
C16 C15 1.59(2)
C23 C24 1.49(3)
O6 C26 1.44(2)
C15 C14 1.521(18)
C7 C8 1.531(19)
C24 C27 1.36(2)
C27 C28 1.48(3)
Sb2 F10 1.692(16)
Sb2 F12 1.76(2)
Sb2 F7 1.779(16)
Sb2 F11 1.863(18)
Cl1 C99 1.85(4)
Cl2 C99 1.54(4)

loop_
_geom_torsion_atom_site_label_1
_geom_torsion_atom_site_label_2
_geom_torsion_atom_site_label_3
_geom_torsion_atom_site_label_4
_geom_torsion
O4 Cu1 N1 C9 -153.9(13)
O5 Cu1 N1 C9 113.7(17)
N2 Cu1 N1 C9 11.0(13)
O4 Cu1 N1 C7 9.5(11)
O5 Cu1 N1 C7 -83.0(18)
N2 Cu1 N1 C7 174.4(11)
N1 Cu1 N2 C13 9.7(11)
O4 Cu1 N2 C13 122.9(17)
O5 Cu1 N2 C13 -153.8(11)
N1 Cu1 N2 C15 173.5(12)
O4 Cu1 N2 C15 -73(2)
O5 Cu1 N2 C15 10.0(12)
N1 Cu1 O5 C25 63.4(19)
O4 Cu1 O5 C25 -29.9(13)
N2 Cu1 O5 C25 166.4(13)
N1 Cu1 O4 C23 -150.6(16)
O5 Cu1 O4 C23 12.5(16)
N2 Cu1 O4 C23 96(2)
Cu1 O5 C25 O6 -153.7(11)
Cu1 O5 C25 C24 32(2)
C7 N1 C9 O1 -8.0(19)
Cu1 N1 C9 O1 157.9(11)
C7 N1 C9 C10 175.6(15)
Cu1 N1 C9 C10 -18(2)
C8 O1 C9 N1 -8(2)
C8 O1 C9 C10 169.3(13)
N1 C9 C10 C13 4(2)
O1 C9 C10 C13 -172.6(12)
N1 C9 C10 C11 124.7(17)
O1 C9 C10 C11 -51.9(17)
N1 C9 C10 C12 -116.9(17)
O1 C9 C10 C12 66.5(15)
Cu1 O4 C23 O3 -173.1(11)
Cu1 O4 C23 C24 6(3)
C22 O3 C23 O4 -4(2)
C22 O3 C23 C24 176.8(14)
O5 C25 O6 C26 2(2)
C24 C25 O6 C26 176.4(17)
C13 N2 C15 C14 13.8(16)
Cu1 N2 C15 C14 -151.7(11)
C13 N2 C15 C16 -105.9(13)
Cu1 N2 C15 C16 88.6(14)
C17 C16 C15 N2 58.2(17)
C18 C16 C15 N2 -66.8(16)
C19 C16 C15 N2 177.3(13)
C17 C16 C15 C14 -53.7(18)
C18 C16 C15 C14 -178.7(14)
C19 C16 C15 C14 65.4(18)
C9 N1 C7 C8 18.7(16)
Cu1 N1 C7 C8 -147.4(11)
C9 N1 C7 C6 -104.9(14)
Cu1 N1 C7 C6 89.0(14)
C2 C6 C7 N1 -60.9(16)
C1 C6 C7 N1 64.9(16)
C3 C6 C7 N1 -177.1(13)
C2 C6 C7 C8 -173.5(13)
C1 C6 C7 C8 -47.8(18)
C3 C6 C7 C8 70.3(18)
O5 C25 C24 C27 170.0(17)
O6 C25 C24 C27 -4(2)
O5 C25 C24 C23 -6(2)
O6 C25 C24 C23 179.4(14)
O4 C23 C24 C27 169.7(18)
O3 C23 C24 C27 -11(2)
O4 C23 C24 C25 -14(2)
O3 C23 C24 C25 165.0(14)
C15 N2 C13 O2 -4.3(17)
Cu1 N2 C13 O2 162.0(9)
C15 N2 C13 C10 166.5(14)
Cu1 N2 C13 C10 -27(2)
C14 O2 C13 N2 -7.9(16)
C14 O2 C13 C10 179.7(12)
C9 C10 C13 N2 22(2)
C11 C10 C13 N2 -100.5(17)
C12 C10 C13 N2 141.0(15)
C9 C10 C13 O2 -167.5(12)
C11 C10 C13 O2 70.4(15)
C12 C10 C13 O2 -48.1(16)
C25 C24 C27 C28 178(2)
C23 C24 C27 C28 -6(3)
C13 O2 C14 C15 15.9(16)
N2 C15 C14 O2 -16.9(15)
C16 C15 C14 O2 99.6(14)
C9 O1 C8 C7 19.4(17)
N1 C7 C8 O1 -22.8(16)
C6 C7 C8 O1 96.0(15)
